data_4060795
loop_
_publ_author_name
'Navarro Clemente, M. Elena'
'Ju\'arez Saavedra, Patricia'
'Cervantes V\'asquez, Marisol'
'Paz-Sandoval, M. Angeles'
'Arif, Atta M.'
'Ernst, Richard D.'

_publ_section_title
;
 Syntheses, Structures, and Reactivity Studies of Half-Open Ruthenocenes
 and Their Oxodienyl Analogues
;
_journal_coden_ASTM ORGND7
_journal_issue 4
_journal_name_full Organometallics
_journal_page_first 592
_journal_page_last 605
_journal_paper_doi 10.1021/om010735s
_journal_volume 21
_journal_year 2002
_chemical_formula_moiety 'C27 H38 Cl3 Ru2'
_chemical_formula_sum 'C27 H38 Cl3 Ru2'
_chemical_formula_weight 671.06
_space_group_IT_number 14
_symmetry_cell_setting monoclinic
_symmetry_space_group_name_Hall '-P 2yn'
_symmetry_space_group_name_H-M 'P 1 21/n 1'
_cell_angle_alpha 90.0000
_cell_angle_beta 90.781(10)
_cell_angle_gamma 90.000
_cell_formula_units_Z 4
_cell_length_a 8.4583(10)
_cell_length_b 26.5482(10)
_cell_length_c 12.5414(10)
_cell_measurement_temperature 293(2)
_cell_volume 2815.9(4)
_diffrn_ambient_temperature 293(2)
_exptl_crystal_density_diffrn 1.583
_cod_depositor_comments
;
The following automatic conversions were performed:
'_symmetry_cell_setting' value 'Monoclinic' changed to 'monoclinic'
according to '/home/saulius/struct/CIF-dictionaries/cif_core.dic'
dictionary named 'cif_core.dic' version 2.4.1 from 2010-06-29.

Automatic conversion script
Id: cif_fix_enum 1527 2010-12-29 10:47:43Z saulius 
;
_cod_original_sg_symbol_H-M 'P 21/n'
_cod_database_code 4060795

loop_
_symmetry_equiv_pos_as_xyz
'x, y, z'
'-x+1/2, y+1/2, -z+1/2'
'-x, -y, -z'
'x-1/2, -y-1/2, z-1/2'

loop_
_atom_site_label
_atom_site_type_symbol
_atom_site_fract_x
_atom_site_fract_y
_atom_site_fract_z
_atom_site_U_iso_or_equiv
_atom_site_adp_type
_atom_site_occupancy
_atom_site_symmetry_multiplicity
_atom_site_calc_flag
_atom_site_refinement_flags
_atom_site_disorder_assembly
_atom_site_disorder_group
Ru1 Ru 0.62060(8) 0.17719(2) 0.54903(4) 0.0537(2) Uani 1 1 d . . .
Ru2 Ru 0.17198(8) 0.09392(2) 0.18390(5) 0.0665(2) Uani 1 1 d . . .
Cl2 Cl 0.0624(3) 0.16603(8) 0.27329(17) 0.0812(6) Uani 1 1 d . . .
Cl1 Cl 0.3843(3) 0.14584(10) 0.1212(2) 0.0918(7) Uani 1 1 d . . .
Cl3 Cl 0.3065(4) 0.07126(10) 0.3449(2) 0.1240(13) Uani 1 1 d . . .
C20 C 0.0289(12) 0.0253(3) 0.1845(7) 0.078(2) Uani 1 1 d . . .
C4 C 0.8146(10) 0.1330(3) 0.6098(7) 0.070(2) Uani 1 1 d . . .
C5 C 0.6868(10) 0.0997(3) 0.5809(6) 0.061(2) Uani 1 1 d . . .
C7 C 0.5091(15) 0.1773(4) 0.7992(7) 0.115(4) Uani 1 1 d . . .
H7A H 0.5234 0.1602 0.8661 0.080 Uiso 1 1 d R . .
H7B H 0.5381 0.2120 0.8073 0.080 Uiso 1 1 d R . .
H7C H 0.4003 0.1750 0.7770 0.080 Uiso 1 1 d R . .
C6 C 0.4028(11) 0.0853(4) 0.6487(8) 0.096(3) Uani 1 1 d . . .
H6A H 0.4097 0.0585 0.7000 0.080 Uiso 1 1 d R . .
H6B H 0.3195 0.1080 0.6679 0.080 Uiso 1 1 d R . .
H6C H 0.3809 0.0715 0.5793 0.080 Uiso 1 1 d R . .
C14 C 0.6880(14) 0.2068(4) 0.3913(7) 0.088(3) Uani 1 1 d . . .
H14A H 0.7802 0.1935 0.3575 0.080 Uiso 1 1 d R . .
C9 C 0.9782(11) 0.1306(4) 0.5611(9) 0.113(4) Uani 1 1 d . . .
H9A H 1.0433 0.1083 0.6029 0.080 Uiso 1 1 d R . .
H9B H 0.9677 0.1176 0.4899 0.080 Uiso 1 1 d R . .
H9C H 1.0263 0.1633 0.5590 0.080 Uiso 1 1 d R . .
C10 C 0.6915(13) 0.0569(3) 0.5045(7) 0.096(3) Uani 1 1 d . . .
H10A H 0.7253 0.0268 0.5407 0.080 Uiso 1 1 d R . .
H10B H 0.5880 0.0517 0.4740 0.080 Uiso 1 1 d R . .
H10C H 0.7644 0.0648 0.4489 0.080 Uiso 1 1 d R . .
C19 C -0.0599(11) 0.0638(4) 0.1361(9) 0.092(3) Uani 1 1 d . . .
C17 C 0.2958(13) 0.2478(4) 0.5831(10) 0.121(4) Uani 1 1 d . . .
H17A H 0.2358 0.2735 0.5470 0.080 Uiso 1 1 d R . .
H17B H 0.2298 0.2190 0.5948 0.080 Uiso 1 1 d R . .
H17C H 0.3338 0.2605 0.6503 0.080 Uiso 1 1 d R . .
C13 C 0.5440(18) 0.1818(3) 0.3794(7) 0.098(4) Uani 1 1 d . . .
H13A H 0.5380 0.1516 0.3374 0.080 Uiso 1 1 d R . .
C2 C 0.6062(12) 0.1529(3) 0.7146(6) 0.072(2) Uani 1 1 d . . .
C11 C 0.4330(10) 0.2332(3) 0.5168(7) 0.070(2) Uani 1 1 d . . .
C27 C 0.2893(17) 0.0504(6) -0.0446(9) 0.179(7) Uani 1 1 d . . .
H27A H 0.2616 0.0269 -0.0999 0.080 Uiso 1 1 d R . .
H27B H 0.2961 0.0836 -0.0744 0.080 Uiso 1 1 d R . .
H27C H 0.3897 0.0413 -0.0137 0.080 Uiso 1 1 d R . .
C16 C 0.5765(10) 0.2577(3) 0.5308(6) 0.0607(19) Uani 1 1 d . . .
H16A H 0.5910 0.2793 0.5916 0.080 Uiso 1 1 d R . .
C15 C 0.7062(11) 0.2456(3) 0.4673(7) 0.074(2) Uani 1 1 d . . .
H15A H 0.8088 0.2590 0.4845 0.080 Uiso 1 1 d R . .
C22 C 0.1693(13) 0.0486(4) 0.0400(7) 0.087(3) Uani 1 1 d . . .
C21 C 0.1655(12) 0.0172(3) 0.1259(8) 0.077(2) Uani 1 1 d . . .
C18 C 0.0318(14) 0.0792(3) 0.0431(8) 0.085(3) Uani 1 1 d . . .
C1 C 0.5573(10) 0.1137(3) 0.6456(7) 0.067(2) Uani 1 1 d . . .
C25 C -0.0150(15) -0.0023(5) 0.2796(9) 0.129(4) Uani 1 1 d . . .
H25A H -0.0777 -0.0309 0.2592 0.080 Uiso 1 1 d R . .
H25B H 0.0778 -0.0134 0.3177 0.080 Uiso 1 1 d R . .
H25C H -0.0757 0.0195 0.3245 0.080 Uiso 1 1 d R . .
C26 C 0.2868(15) -0.0226(4) 0.1552(10) 0.133(5) Uani 1 1 d . . .
H26A H 0.2592 -0.0534 0.1191 0.080 Uiso 1 1 d R . .
H26B H 0.3907 -0.0123 0.1344 0.080 Uiso 1 1 d R . .
H26C H 0.2855 -0.0280 0.2309 0.080 Uiso 1 1 d R . .
C3 C 0.7672(11) 0.1651(3) 0.6898(7) 0.074(3) Uani 1 1 d . . .
C24 C -0.2120(15) 0.0841(7) 0.1644(14) 0.288(16) Uani 1 1 d . . .
H24A H -0.2947 0.0643 0.1319 0.080 Uiso 1 1 d R . .
H24B H -0.2186 0.0816 0.2406 0.080 Uiso 1 1 d R . .
H24C H -0.2236 0.1186 0.1432 0.080 Uiso 1 1 d R . .
C12 C 0.4184(13) 0.1956(3) 0.4420(9) 0.091(3) Uani 1 1 d . . .
H12A H 0.3260 0.1746 0.4431 0.080 Uiso 1 1 d R . .
C8 C 0.8637(15) 0.2041(4) 0.7443(8) 0.124(5) Uani 1 1 d . . .
H8A H 0.9167 0.1893 0.8049 0.080 Uiso 1 1 d R . .
H8B H 0.9408 0.2168 0.6957 0.080 Uiso 1 1 d R . .
H8C H 0.7975 0.2312 0.7676 0.080 Uiso 1 1 d R . .
C23 C -0.018(2) 0.1182(4) -0.0339(11) 0.269(14) Uani 1 1 d . . .
H23A H -0.0804 0.1037 -0.0907 0.080 Uiso 1 1 d R . .
H23B H -0.0794 0.1436 0.0015 0.080 Uiso 1 1 d R . .
H23C H 0.0751 0.1333 -0.0627 0.080 Uiso 1 1 d R . .

loop_
_atom_site_aniso_label
_atom_site_aniso_U_11
_atom_site_aniso_U_22
_atom_site_aniso_U_33
_atom_site_aniso_U_23
_atom_site_aniso_U_13
_atom_site_aniso_U_12
Ru1 0.0542(4) 0.0561(3) 0.0508(3) 0.0047(3) 0.0022(3) -0.0049(3)
Ru2 0.0683(5) 0.0627(4) 0.0684(4) -0.0040(3) -0.0065(3) 0.0005(3)
Cl2 0.0893(18) 0.0793(14) 0.0754(13) -0.0097(10) 0.0177(11) 0.0033(12)
Cl1 0.0646(16) 0.1047(18) 0.1061(17) -0.0126(13) 0.0053(12) -0.0102(13)
Cl3 0.171(3) 0.0811(15) 0.117(2) 0.0132(14) -0.077(2) -0.0139(17)
C20 0.075(7) 0.069(5) 0.089(6) -0.001(4) -0.001(5) -0.011(5)
C4 0.049(5) 0.082(5) 0.077(5) 0.025(5) 0.008(4) -0.002(4)
C5 0.057(5) 0.058(4) 0.069(4) 0.012(3) 0.001(4) 0.004(4)
C7 0.157(12) 0.122(9) 0.067(6) 0.011(5) 0.042(6) 0.018(8)
C6 0.057(6) 0.108(7) 0.123(8) 0.034(6) 0.001(6) -0.017(5)
C14 0.115(9) 0.093(7) 0.056(5) 0.020(5) 0.019(5) 0.030(7)
C9 0.050(6) 0.148(10) 0.140(9) 0.050(8) -0.009(6) -0.003(6)
C10 0.115(9) 0.090(6) 0.083(6) 0.003(5) -0.012(6) 0.019(6)
C19 0.052(6) 0.095(7) 0.129(8) -0.042(6) -0.014(6) -0.002(5)
C17 0.079(8) 0.123(9) 0.162(11) 0.030(8) 0.026(8) -0.004(7)
C13 0.167(13) 0.064(5) 0.061(5) -0.004(4) -0.026(7) 0.027(7)
C2 0.087(7) 0.079(5) 0.050(4) 0.007(4) 0.004(4) -0.001(5)
C11 0.057(6) 0.065(5) 0.088(6) 0.006(4) 0.011(5) -0.004(4)
C27 0.197(16) 0.223(17) 0.119(10) -0.056(10) 0.052(10) -0.116(14)
C16 0.070(6) 0.059(4) 0.054(4) -0.005(3) 0.010(4) -0.012(4)
C15 0.071(6) 0.078(5) 0.075(5) 0.026(4) 0.014(5) 0.005(5)
C22 0.096(8) 0.101(7) 0.065(5) -0.012(5) 0.010(5) -0.033(6)
C21 0.073(7) 0.067(5) 0.091(6) -0.012(5) 0.006(5) 0.005(5)
C18 0.105(8) 0.063(5) 0.085(6) 0.003(4) -0.045(6) -0.003(5)
C1 0.058(5) 0.068(5) 0.075(5) 0.015(4) 0.005(4) -0.007(4)
C25 0.145(12) 0.137(10) 0.107(8) 0.003(8) 0.003(8) -0.046(9)
C26 0.123(11) 0.105(8) 0.169(11) -0.047(8) -0.029(9) 0.038(8)
C3 0.072(6) 0.072(5) 0.077(5) 0.018(4) -0.019(5) -0.017(5)
C24 0.091(11) 0.38(3) 0.39(3) -0.31(3) -0.076(15) 0.083(15)
C12 0.094(8) 0.067(5) 0.110(7) 0.020(5) -0.047(7) -0.013(5)
C8 0.155(11) 0.113(8) 0.103(7) 0.007(6) -0.061(8) -0.031(8)
C23 0.50(4) 0.080(8) 0.222(17) 0.009(9) -0.23(2) -0.046(14)

loop_
_geom_bond_atom_site_label_1
_geom_bond_atom_site_label_2
_geom_bond_distance
_geom_bond_site_symmetry_2
_geom_bond_publ_flag
Ru1 C1 2.147(8) . ?
Ru1 C4 2.149(8) . ?
Ru1 C3 2.167(7) . ?
Ru1 C5 2.167(7) . ?
Ru1 C2 2.178(7) . ?
Ru1 C16 2.182(7) . ?
Ru1 C11 2.208(8) . ?
Ru1 C14 2.210(8) . ?
Ru1 C15 2.213(8) . ?
Ru1 C12 2.215(8) . ?
Ru1 C13 2.219(8) . ?
Ru2 C18 2.149(7) . ?
Ru2 C21 2.163(8) . ?
Ru2 C22 2.169(9) . ?
Ru2 C20 2.187(8) . ?
Ru2 C19 2.194(9) . ?
Ru2 Cl3 2.381(2) . ?
Ru2 Cl1 2.405(3) . ?
Ru2 Cl2 2.410(2) . ?
C20 C21 1.394(13) . ?
C20 C19 1.402(13) . ?
C20 C25 1.452(13) . ?
C4 C3 1.379(12) . ?
C4 C5 1.439(11) . ?
C4 C9 1.522(13) . ?
C5 C1 1.422(12) . ?
C5 C10 1.488(11) . ?
C7 C2 1.497(12) . ?
C6 C1 1.510(11) . ?
C14 C13 1.393(15) . ?
C14 C15 1.411(13) . ?
C19 C24 1.443(15) . ?
C19 C18 1.468(15) . ?
C17 C11 1.487(14) . ?
C13 C12 1.380(15) . ?
C2 C1 1.411(11) . ?
C2 C3 1.438(13) . ?
C11 C12 1.375(13) . ?
C11 C16 1.385(11) . ?
C27 C22 1.479(14) . ?
C16 C15 1.402(12) . ?
C22 C21 1.363(12) . ?
C22 C18 1.420(14) . ?
C21 C26 1.515(12) . ?
C18 C23 1.474(12) . ?
C3 C8 1.481(11) . ?
